data_7063480
loop_
_publ_author_name
'Guo, Jinkun'
'Huang, Shiliang'
'Wei, Liyuan'
'Lang, Qing'
'Hao, Wenjia'
'Xu, Yuangang'
'Liu, Yu'
'Lu, Ming'

_publ_section_title
;
 Dinitromethyltetrazole (DNMT)-based energetic coordination polymers
 (ECPs) as lead-free primary explosives and laser initiators
;
_journal_issue 41
_journal_name_full 'New Journal of Chemistry'
_journal_page_first 18014
_journal_page_last 18021
_journal_paper_doi 10.1039/D4NJ03134B
_journal_volume 48
_journal_year 2024
_chemical_formula_moiety 'C2 H5 N6 Na O6, H2 O'
_chemical_formula_sum 'C2 H7 N6 Na O7'
_chemical_formula_weight 250.13
_space_group_crystal_system monoclinic
_space_group_IT_number 14
_space_group_name_Hall '-P 2yn'
_space_group_name_H-M_alt 'P 1 21/n 1'
_atom_sites_solution_hydrogens mixed
_audit_block_doi 10.5517/ccdc.csd.cc2jfh7q
_audit_creation_method SHELXL-2017/1
_audit_update_record
;
2024-09-20 deposited with the CCDC.	2024-09-25 downloaded from the CCDC.
;
_cell_angle_alpha 90
_cell_angle_beta 94.6050(10)
_cell_angle_gamma 90
_cell_formula_units_Z 4
_cell_length_a 3.54140(10)
_cell_length_b 30.1434(3)
_cell_length_c 8.64690(10)
_cell_measurement_reflns_used 11083
_cell_measurement_temperature 300(2)
_cell_measurement_theta_max 76.8500
_cell_measurement_theta_min 5.3040
_cell_volume 920.08(3)
_computing_cell_refinement 'CrysAlisPro 1.171.40.84a (Rigaku OD, 2020)'
_computing_data_collection 'CrysAlisPro 1.171.40.84a (Rigaku OD, 2020)'
_computing_data_reduction 'CrysAlisPro 1.171.40.84a (Rigaku OD, 2020)'
_computing_molecular_graphics 'Olex2 1.5 (Dolomanov et al., 2009)'
_computing_publication_material 'Olex2 1.5 (Dolomanov et al., 2009)'
_computing_structure_refinement 'SHELXL-2017/1 (Sheldrick, 2017)'
_computing_structure_solution 'SHELXS-2016/5 (Sheldrick, 2016)'
_diffrn_ambient_temperature 300(2)
_diffrn_measured_fraction_theta_full 0.999
_diffrn_measured_fraction_theta_max 0.998
_diffrn_measurement_device_type 'XtaLAB Synergy, Dualflex, HyPix'
_diffrn_radiation_type CuK\a
_diffrn_radiation_wavelength 1.54184
_diffrn_reflns_av_R_equivalents 0.0666
_diffrn_reflns_av_unetI/netI 0.0306
_diffrn_reflns_Laue_measured_fraction_full 0.999
_diffrn_reflns_Laue_measured_fraction_max 0.998
_diffrn_reflns_limit_h_max 4
_diffrn_reflns_limit_h_min -4
_diffrn_reflns_limit_k_max 37
_diffrn_reflns_limit_k_min -35
_diffrn_reflns_limit_l_max 10
_diffrn_reflns_limit_l_min -10
_diffrn_reflns_number 18235
_diffrn_reflns_point_group_measured_fraction_full 0.999
_diffrn_reflns_point_group_measured_fraction_max 0.998
_diffrn_reflns_theta_full 67.684
_diffrn_reflns_theta_max 74.483
_diffrn_reflns_theta_min 5.338
_diffrn_source 'micro-focus sealed X-ray tube'
_exptl_absorpt_coefficient_mu 1.952
_exptl_absorpt_correction_T_max 1.00000
_exptl_absorpt_correction_T_min 0.56207
_exptl_absorpt_correction_type multi-scan
_exptl_absorpt_process_details
;
CrysAlisPro 1.171.40.84a (Rigaku Oxford Diffraction, 2020)
Empirical absorption correction using spherical harmonics,
implemented in SCALE3 ABSPACK scaling algorithm.
;
_exptl_crystal_colour yellow
_exptl_crystal_density_diffrn 1.806
_exptl_crystal_description needle-like
_exptl_crystal_F_000 512
_exptl_crystal_size_max 0.200
_exptl_crystal_size_mid 0.050
_exptl_crystal_size_min 0.050
_refine_diff_density_max 0.361
_refine_diff_density_min -0.376
_refine_diff_density_rms 0.066
_refine_ls_extinction_coef 0.0035(7)
_refine_ls_extinction_expression Fc^*^=kFc[1+0.001xFc^2^\l^3^/sin(2\q)]^-1/4^
_refine_ls_extinction_method 'SHELXL-2017/1 (Sheldrick 2017)'
_refine_ls_goodness_of_fit_ref 1.059
_refine_ls_hydrogen_treatment mixed
_refine_ls_matrix_type full
_refine_ls_number_parameters 152
_refine_ls_number_reflns 1889
_refine_ls_number_restraints 0
_refine_ls_restrained_S_all 1.059
_refine_ls_R_factor_all 0.0427
_refine_ls_R_factor_gt 0.0393
_refine_ls_shift/su_max 0.000
_refine_ls_shift/su_mean 0.000
_refine_ls_structure_factor_coef Fsqd
_refine_ls_weighting_details 'w=1/[\s^2^(Fo^2^)+(0.0647P)^2^+0.3223P] where P=(Fo^2^+2Fc^2^)/3'
_refine_ls_weighting_scheme calc
_refine_ls_wR_factor_gt 0.1094
_refine_ls_wR_factor_ref 0.1126
_reflns_Friedel_coverage 0.000
_reflns_number_gt 1689
_reflns_number_total 1889
_reflns_threshold_expression 'I > 2\s(I)'
_cod_data_source_file d4nj03134b2.cif
_cod_data_source_block na(dnmt)3h2o
_cod_depositor_comments 'Adding full bibliography for 7063480--7063485.cif.'
_cod_original_sg_symbol_H-M 'P 21/n'
_cod_database_code 7063480
_shelx_shelxl_version_number 2017/1
_shelx_space_group_comment
;
The symmetry employed for this shelxl refinement is uniquely defined
by the following loop, which should always be used as a source of
symmetry information in preference to the above space-group names.
They are only intended as comments.
;
_shelx_estimated_absorpt_t_min 0.696
_shelx_estimated_absorpt_t_max 0.909

loop_
_space_group_symop_operation_xyz
'x, y, z'
'-x+1/2, y+1/2, -z+1/2'
'-x, -y, -z'
'x-1/2, -y-1/2, z-1/2'

loop_
_atom_site_label
_atom_site_type_symbol
_atom_site_fract_x
_atom_site_fract_y
_atom_site_fract_z
_atom_site_U_iso_or_equiv
_atom_site_adp_type
_atom_site_occupancy
_atom_site_site_symmetry_order
_atom_site_calc_flag
_atom_site_refinement_flags_posn
_atom_site_refinement_flags_adp
_atom_site_refinement_flags_occupancy
_atom_site_disorder_assembly
_atom_site_disorder_group
Na1 Na 0.76095(18) 0.39749(2) 0.02259(8) 0.0342(2) Uani 1 1 d . . . . .
C1 C 0.8827(4) 0.31819(5) 0.46400(17) 0.0242(3) Uani 1 1 d . . . . .
C2 C 0.8186(4) 0.36221(5) 0.52394(17) 0.0262(3) Uani 1 1 d . . . . .
N1 N 1.0131(4) 0.30782(4) 0.32836(16) 0.0290(3) Uani 1 1 d . . . . .
N2 N 1.0248(4) 0.26304(5) 0.32285(16) 0.0320(3) Uani 1 1 d . . . . .
N3 N 0.9112(4) 0.24574(5) 0.44701(17) 0.0331(3) Uani 1 1 d . . . . .
N4 N 0.8218(4) 0.27973(4) 0.53748(15) 0.0286(3) Uani 1 1 d . . . . .
H4 H 0.738932 0.277348 0.627905 0.034 Uiso 1 1 calc R U . . .
N5 N 0.8451(4) 0.39974(4) 0.43035(15) 0.0290(3) Uani 1 1 d . . . . .
N6 N 0.7182(4) 0.36737(4) 0.67586(16) 0.0298(3) Uani 1 1 d . . . . .
O1 O 0.9735(4) 0.39460(4) 0.30279(15) 0.0431(4) Uani 1 1 d . . . . .
O2 O 0.7370(4) 0.43676(4) 0.47154(16) 0.0476(4) Uani 1 1 d . . . . .
O3 O 0.7197(5) 0.40383(4) 0.74094(16) 0.0525(4) Uani 1 1 d . . . . .
O4 O 0.6324(5) 0.33343(4) 0.74652(15) 0.0458(4) Uani 1 1 d . . . . .
O5 O 0.2707(3) 0.34704(4) 0.05425(14) 0.0337(3) Uani 1 1 d . . . . .
H5A H 0.291302 0.333488 0.156321 0.040 Uiso 1 1 calc R U . . .
H5B H 0.255768 0.324185 -0.024954 0.040 Uiso 1 1 calc R U . . .
O6 O 0.2797(3) 0.45118(4) 0.01812(15) 0.0383(3) Uani 1 1 d . . . . .
H6A H 0.264429 0.468953 -0.075686 0.046 Uiso 1 1 calc R U . . .
H6B H 0.300605 0.470210 0.108858 0.046 Uiso 1 1 calc R U . . .
OW1 O 1.0103(5) 0.50448(5) 0.25632(17) 0.0506(4) Uani 1 1 d . . . . .
HW1 H 0.924(9) 0.4850(11) 0.320(4) 0.076 Uiso 1 1 d . U . . .
HW2 H 1.068(9) 0.5257(11) 0.309(4) 0.076 Uiso 1 1 d . U . . .

loop_
_atom_site_aniso_label
_atom_site_aniso_U_11
_atom_site_aniso_U_22
_atom_site_aniso_U_33
_atom_site_aniso_U_23
_atom_site_aniso_U_13
_atom_site_aniso_U_12
Na1 0.0360(4) 0.0347(4) 0.0325(4) 0.0035(3) 0.0070(3) 0.0016(3)
C1 0.0278(7) 0.0231(8) 0.0220(7) 0.0015(5) 0.0033(5) -0.0008(5)
C2 0.0355(7) 0.0240(8) 0.0197(7) -0.0004(6) 0.0065(6) -0.0017(6)
N1 0.0395(7) 0.0241(7) 0.0245(7) -0.0002(5) 0.0094(5) 0.0001(5)
N2 0.0446(8) 0.0244(7) 0.0282(7) -0.0018(5) 0.0111(6) 0.0005(5)
N3 0.0488(8) 0.0233(7) 0.0287(7) 0.0001(5) 0.0121(6) 0.0007(6)
N4 0.0407(7) 0.0235(7) 0.0227(7) 0.0015(5) 0.0104(5) -0.0001(5)
N5 0.0403(7) 0.0249(7) 0.0221(7) -0.0009(5) 0.0040(5) -0.0013(5)
N6 0.0414(7) 0.0262(7) 0.0225(7) -0.0022(5) 0.0074(5) -0.0007(5)
O1 0.0748(9) 0.0311(7) 0.0257(6) 0.0028(5) 0.0180(6) -0.0013(6)
O2 0.0821(10) 0.0250(7) 0.0373(7) 0.0008(5) 0.0148(7) 0.0098(6)
O3 0.0975(12) 0.0313(7) 0.0312(7) -0.0092(5) 0.0208(7) -0.0052(7)
O4 0.0799(10) 0.0311(7) 0.0298(7) 0.0035(5) 0.0251(6) -0.0026(6)
O5 0.0477(7) 0.0254(6) 0.0296(6) -0.0007(5) 0.0125(5) 0.0009(5)
O6 0.0460(7) 0.0296(6) 0.0399(7) 0.0012(5) 0.0070(5) 0.0029(5)
OW1 0.0846(11) 0.0317(7) 0.0359(7) -0.0014(6) 0.0076(7) -0.0088(7)

loop_
_atom_type_symbol
_atom_type_description
_atom_type_scat_dispersion_real
_atom_type_scat_dispersion_imag
_atom_type_scat_source
C C 0.0181 0.0091 'International Tables Vol C Tables 4.2.6.8 and 6.1.1.4'
H H 0.0000 0.0000 'International Tables Vol C Tables 4.2.6.8 and 6.1.1.4'
N N 0.0311 0.0180 'International Tables Vol C Tables 4.2.6.8 and 6.1.1.4'
O O 0.0492 0.0322 'International Tables Vol C Tables 4.2.6.8 and 6.1.1.4'
Na Na 0.1353 0.1239 'International Tables Vol C Tables 4.2.6.8 and 6.1.1.4'

loop_
_geom_angle_atom_site_label_1
_geom_angle_atom_site_label_2
_geom_angle_atom_site_label_3
_geom_angle
_geom_angle_site_symmetry_1
_geom_angle_site_symmetry_3
_geom_angle_publ_flag
O5 Na1 O6 84.58(5) . . ?
O5 Na1 O5 97.80(5) . 1_655 ?
O6 Na1 O5 173.50(6) . 1_655 ?
O5 Na1 O3 100.51(5) . 1_554 ?
O6 Na1 O3 86.80(5) . 1_554 ?
O5 Na1 O3 98.66(5) 1_655 1_554 ?
O5 Na1 O6 174.18(5) . 1_655 ?
O6 Na1 O6 95.08(5) . 1_655 ?
O5 Na1 O6 81.94(5) 1_655 1_655 ?
O3 Na1 O6 85.25(5) 1_554 1_655 ?
O5 Na1 O1 91.87(5) . . ?
O6 Na1 O1 101.73(5) . . ?
O5 Na1 O1 72.22(5) 1_655 . ?
O3 Na1 O1 165.62(6) 1_554 . ?
O6 Na1 O1 82.50(5) 1_655 . ?
O5 Na1 Na1 41.30(3) . 1_455 ?
O6 Na1 Na1 43.58(3) . 1_455 ?
O5 Na1 Na1 139.10(3) 1_655 1_455 ?
O3 Na1 Na1 91.16(5) 1_554 1_455 ?
O6 Na1 Na1 138.66(3) 1_655 1_455 ?
O1 Na1 Na1 103.01(4) . 1_455 ?
O5 Na1 Na1 138.69(3) . 1_655 ?
O6 Na1 Na1 136.42(3) . 1_655 ?
O5 Na1 Na1 40.90(3) 1_655 1_655 ?
O3 Na1 Na1 88.84(5) 1_554 1_655 ?
O6 Na1 Na1 41.34(3) 1_655 1_655 ?
O1 Na1 Na1 76.99(4) . 1_655 ?
Na1 Na1 Na1 180.0 1_455 1_655 ?
N1 C1 N4 107.05(13) . . ?
N1 C1 C2 127.25(13) . . ?
N4 C1 C2 125.70(13) . . ?
N6 C2 N5 119.22(13) . . ?
N6 C2 C1 119.83(13) . . ?
N5 C2 C1 120.93(13) . . ?
C1 N1 N2 106.22(12) . . ?
N3 N2 N1 111.28(13) . . ?
N2 N3 N4 106.32(12) . . ?
N3 N4 C1 109.13(12) . . ?
N3 N4 H4 125.4 . . ?
C1 N4 H4 125.4 . . ?
O1 N5 O2 120.85(14) . . ?
O1 N5 C2 117.49(13) . . ?
O2 N5 C2 121.64(13) . . ?
O3 N6 O4 120.09(14) . . ?
O3 N6 C2 122.39(14) . . ?
O4 N6 C2 117.50(13) . . ?
N5 O1 Na1 139.71(12) . . ?
N6 O3 Na1 112.55(10) . 1_556 ?
Na1 O5 Na1 97.80(5) . 1_455 ?
Na1 O5 H5A 112.2 . . ?
Na1 O5 H5A 112.2 1_455 . ?
Na1 O5 H5B 112.2 . . ?
Na1 O5 H5B 112.2 1_455 . ?
H5A O5 H5B 109.8 . . ?
Na1 O6 Na1 95.08(5) . 1_455 ?
Na1 O6 H6A 112.7 . . ?
Na1 O6 H6A 112.7 1_455 . ?
Na1 O6 H6B 112.7 . . ?
Na1 O6 H6B 112.7 1_455 . ?
H6A O6 H6B 110.2 . . ?
HW1 OW1 HW2 105(3) . . ?

loop_
_geom_bond_atom_site_label_1
_geom_bond_atom_site_label_2
_geom_bond_distance
_geom_bond_site_symmetry_2
_geom_bond_publ_flag
Na1 O5 2.3403(13) . ?
Na1 O6 2.3483(14) . ?
Na1 O5 2.3594(13) 1_655 ?
Na1 O3 2.4356(15) 1_554 ?
Na1 O6 2.4511(14) 1_655 ?
Na1 O1 2.4802(15) . ?
Na1 Na1 3.54139(10) 1_455 ?
Na1 Na1 3.54141(10) 1_655 ?
C1 N1 1.332(2) . ?
C1 N4 1.3476(19) . ?
C1 C2 1.449(2) . ?
C2 N6 1.3969(19) . ?
C2 N5 1.398(2) . ?
N1 N2 1.3512(19) . ?
N2 N3 1.287(2) . ?
N3 N4 1.3423(19) . ?
N4 H4 0.8600 . ?
N5 O1 1.2361(19) . ?
N5 O2 1.2412(19) . ?
N6 O3 1.2345(18) . ?
N6 O4 1.2419(18) . ?
O5 H5A 0.9700 . ?
O5 H5B 0.9700 . ?
O6 H6A 0.9700 . ?
O6 H6B 0.9700 . ?
OW1 HW1 0.88(3) . ?
OW1 HW2 0.80(4) . ?
